data_4303854
loop_
_publ_author_name
'Padmini Ramaswamy'
'Nayana N. Hegde'
'Ramanath Prabhu'
'V. M. Vidya'
'Ayan Datta'
'Srinivasan Natarajan'

_publ_section_title
;
Synthesis, Structure, and Transformation Studies in a Family of
Inorganic-Organic Hybrid Framework Structures Based on Indium
;
_journal_name_full 'Inorganic Chemistry'
_journal_page_first 11697
_journal_page_last 11711
_journal_paper_doi 10.1021/ic901744m
_journal_volume 48
_journal_year 2009
_chemical_formula_sum 'C12 H31 In2 N4 O20 P3'
_chemical_formula_weight 873.96
_chemical_name_common Indiumphosphiteoxalate
_chemical_name_systematic
;
 ?
;
_space_group_IT_number 2
_symmetry_cell_setting triclinic
_symmetry_space_group_name_Hall '-P 1'
_symmetry_space_group_name_H-M 'P -1'
_atom_sites_solution_hydrogens geom
_atom_sites_solution_primary direct
_atom_sites_solution_secondary difmap
_audit_creation_method SHELXL-97
_cell_angle_alpha 76.559(5)
_cell_angle_beta 78.326(5)
_cell_angle_gamma 76.967(5)
_cell_formula_units_Z 2
_cell_length_a 9.195(3)
_cell_length_b 12.390(4)
_cell_length_c 13.126(4)
_cell_measurement_reflns_used 6423
_cell_measurement_temperature 293(2)
_cell_measurement_theta_max 28.06
_cell_measurement_theta_min 1.72
_cell_volume 1399.1(8)
_computing_cell_refinement SMART
_computing_data_collection SMART(Bruker,2000)
_computing_data_reduction SAINT(Bruker,2000)
_computing_molecular_graphics Ortep3forWindows(Farrugia,1997)andCAMERON
_computing_publication_material PLATON(Spek,1990)
_computing_structure_refinement 'SHELXL-97 (Sheldrick, 1997)'
_computing_structure_solution SIR92(Altomareetal.,1993)
_diffrn_ambient_temperature 293(2)
_diffrn_measured_fraction_theta_full 0.944
_diffrn_measured_fraction_theta_max 0.944
_diffrn_measurement_device_type BrukerSMARTCCDareadetector
_diffrn_measurement_method \fand\wscans
_diffrn_radiation_monochromator graphite
_diffrn_radiation_source 'fine-focus sealed tube'
_diffrn_radiation_type MoK\a
_diffrn_radiation_wavelength 0.71073
_diffrn_reflns_av_R_equivalents 0.0207
_diffrn_reflns_av_sigmaI/netI 0.0288
_diffrn_reflns_limit_h_max 12
_diffrn_reflns_limit_h_min -12
_diffrn_reflns_limit_k_max 16
_diffrn_reflns_limit_k_min -16
_diffrn_reflns_limit_l_max 17
_diffrn_reflns_limit_l_min -17
_diffrn_reflns_number 15648
_diffrn_reflns_theta_full 28.06
_diffrn_reflns_theta_max 28.06
_diffrn_reflns_theta_min 1.72
_exptl_absorpt_coefficient_mu 1.912
_exptl_absorpt_correction_T_max 0.8621
_exptl_absorpt_correction_T_min 0.7010
_exptl_absorpt_correction_type multi-scan
_exptl_absorpt_process_details (SADABS;Sheldrick,1996)
_exptl_crystal_colour colorless
_exptl_crystal_density_diffrn 2.074
_exptl_crystal_density_method 'not measured'
_exptl_crystal_description platelike
_exptl_crystal_F_000 868
_exptl_crystal_size_max 0.20
_exptl_crystal_size_mid 0.12
_exptl_crystal_size_min 0.08
_refine_diff_density_max 1.073
_refine_diff_density_min -0.949
_refine_diff_density_rms 0.173
_refine_ls_extinction_method none
_refine_ls_goodness_of_fit_ref 1.095
_refine_ls_hydrogen_treatment mixed
_refine_ls_matrix_type full
_refine_ls_number_parameters 386
_refine_ls_number_reflns 6423
_refine_ls_number_restraints 4
_refine_ls_restrained_S_all 1.095
_refine_ls_R_factor_all 0.0402
_refine_ls_R_factor_gt 0.0343
_refine_ls_shift/su_max 0.001
_refine_ls_shift/su_mean 0.000
_refine_ls_structure_factor_coef Fsqd
_refine_ls_weighting_details 'calc w=1/[\s^2^(Fo^2^)+(0.0377P)^2^+9.4140P] where P=(Fo^2^+2Fc^2^)/3'
_refine_ls_weighting_scheme calc
_refine_ls_wR_factor_gt 0.1005
_refine_ls_wR_factor_ref 0.1044
_reflns_number_gt 5736
_reflns_number_total 6423
_reflns_threshold_expression >2sigma(I)
_cod_data_source_file ic901744m_si_002_4.cif
_cod_data_source_block compoundIV
_cod_depositor_comments
;
The following automatic conversions were performed:
'_symmetry_cell_setting' value 'Triclinic' changed to 'triclinic'
according to '/home/saulius/struct/CIF-dictionaries/cif_core.dic'
dictionary named 'cif_core.dic' version 2.4.1 from
2010-06-29.

'_exptl_absorpt_correction_type' value 'Multi-scan' changed
to 'multi-scan' according to
'/home/saulius/struct/CIF-dictionaries/cif_core.dic' dictionary named
'cif_core.dic' version 2.4.1 from 2010-06-29.

Automatic conversion script
Id: cif_fix_enum 1527 2010-12-29 10:47:43Z saulius 
;
_cod_database_code 4303854

loop_
_symmetry_equiv_pos_as_xyz
'x, y, z'
'-x, -y, -z'

loop_
_atom_site_label
_atom_site_type_symbol
_atom_site_fract_x
_atom_site_fract_y
_atom_site_fract_z
_atom_site_U_iso_or_equiv
_atom_site_adp_type
_atom_site_occupancy
_atom_site_symmetry_multiplicity
_atom_site_calc_flag
_atom_site_refinement_flags
_atom_site_disorder_assembly
_atom_site_disorder_group
H201 H 0.333(19) 0.532(13) 0.208(5) 0.18(8) Uiso 1 1 d D . .
H202 H 0.258(10) 0.534(9) 0.112(8) 0.09(4) Uiso 1 1 d D . .
H301 H 0.193(11) 0.382(6) 0.387(7) 0.10(4) Uiso 1 1 d D . .
H302 H 0.238(11) 0.477(7) 0.390(6) 0.08(3) Uiso 1 1 d D . .
In1 In 0.20143(3) 0.10271(3) -0.00185(2) 0.01451(9) Uani 1 1 d . . .
In2 In 0.18364(3) -0.09731(3) 0.35809(2) 0.01522(9) Uani 1 1 d . . .
P1 P 0.45569(12) -0.06789(10) 0.14521(9) 0.0156(2) Uani 1 1 d . . .
H1 H 0.4441 -0.1220 0.1050 0.019 Uiso 1 1 calc R . .
P2 P -0.08700(12) 0.13149(10) -0.13271(9) 0.0150(2) Uani 1 1 d . . .
H2 H -0.1565 0.2042 -0.1448 0.018 Uiso 1 1 calc R . .
P3 P 0.11055(14) 0.14479(11) 0.44575(10) 0.0193(2) Uani 1 1 d . . .
H3 H 0.0308 0.1946 0.4083 0.023 Uiso 1 1 calc R . .
O1 O 0.1531(4) -0.0619(3) 0.0289(2) 0.0193(7) Uani 1 1 d . . .
O2 O 0.3688(4) 0.0461(3) 0.1005(3) 0.0223(7) Uani 1 1 d . . .
O3 O 0.3743(4) 0.0677(3) -0.1329(3) 0.0211(7) Uani 1 1 d . . .
O4 O 0.0182(4) 0.1734(3) 0.1075(3) 0.0261(8) Uani 1 1 d . . .
O5 O 0.0666(4) 0.1563(3) -0.1270(3) 0.0229(7) Uani 1 1 d . . .
O6 O 0.2411(4) 0.2706(3) -0.0159(3) 0.0268(8) Uani 1 1 d . . .
O7 O 0.1995(4) 0.0633(3) 0.3745(3) 0.0285(8) Uani 1 1 d . . .
O8 O 0.0744(4) -0.0772(3) 0.2275(3) 0.0237(7) Uani 1 1 d . . .
O9 O -0.0341(4) -0.0869(3) 0.4488(3) 0.0285(8) Uani 1 1 d . . .
O10 O 0.3990(4) -0.1108(3) 0.2616(3) 0.0255(8) Uani 1 1 d . . .
O11 O 0.3054(4) -0.1743(3) 0.4920(3) 0.0235(7) Uani 1 1 d . . .
O12 O 0.1942(5) -0.2818(3) 0.3802(3) 0.0292(8) Uani 1 1 d . . .
O13 O 0.2116(4) 0.2186(4) 0.4621(3) 0.0354(10) Uani 1 1 d . . .
O14 O 0.1746(6) 0.4160(4) 0.0662(5) 0.0580(14) Uani 1 1 d . . .
O15 O -0.0607(6) 0.3174(4) 0.1911(4) 0.0528(13) Uani 1 1 d . . .
O16 O 0.3721(5) -0.3362(3) 0.6025(3) 0.0321(9) Uani 1 1 d . . .
O17 O 0.2395(6) -0.4418(4) 0.4978(4) 0.0475(12) Uani 1 1 d . . .
C1 C 0.2424(6) -0.3412(4) 0.4632(4) 0.0231(10) Uani 1 1 d . . .
C2 C 0.3122(5) -0.2793(4) 0.5260(4) 0.0219(10) Uani 1 1 d . . .
C3 C 0.1580(6) 0.3253(5) 0.0540(5) 0.0298(11) Uani 1 1 d . . .
C4 C 0.0268(6) 0.2696(5) 0.1254(4) 0.0286(11) Uani 1 1 d . . .
C10 C 0.4860(5) 0.1942(4) 0.3306(4) 0.0199(9) Uani 1 1 d . . .
H10A H 0.3851 0.1952 0.3711 0.024 Uiso 1 1 calc R . .
H10B H 0.5312 0.2474 0.3519 0.024 Uiso 1 1 calc R . .
C11 C 0.4759(6) 0.2293(5) 0.2164(5) 0.0334(12) Uani 1 1 d . . .
H11A H 0.4164 0.3050 0.2025 0.040 Uiso 1 1 calc R . .
H11B H 0.4260 0.1786 0.1956 0.040 Uiso 1 1 calc R . .
C12 C 0.7328(5) 0.1147(4) 0.1789(4) 0.0180(9) Uani 1 1 d . . .
H12A H 0.6970 0.0587 0.1545 0.022 Uiso 1 1 calc R . .
H12B H 0.8347 0.1185 0.1419 0.022 Uiso 1 1 calc R . .
C13 C 0.7361(6) 0.0786(5) 0.2945(4) 0.0295(11) Uani 1 1 d . . .
H13A H 0.7827 0.1295 0.3179 0.035 Uiso 1 1 calc R . .
H13B H 0.7961 0.0033 0.3090 0.035 Uiso 1 1 calc R . .
C14 C 0.6278(7) 0.6416(5) 0.2843(5) 0.0360(13) Uani 1 1 d . . .
H14A H 0.5280 0.6225 0.3058 0.043 Uiso 1 1 calc R . .
H14B H 0.6302 0.6911 0.2151 0.043 Uiso 1 1 calc R . .
C15 C 0.7413(6) 0.5378(4) 0.2767(4) 0.0234(10) Uani 1 1 d . . .
H15A H 0.7222 0.5022 0.2235 0.028 Uiso 1 1 calc R . .
H15B H 0.7327 0.4854 0.3442 0.028 Uiso 1 1 calc R . .
C16 C 0.8135(5) 0.7264(4) 0.3365(4) 0.0180(9) Uani 1 1 d . . .
H16A H 0.8230 0.7803 0.2699 0.022 Uiso 1 1 calc R . .
H16B H 0.8322 0.7602 0.3912 0.022 Uiso 1 1 calc R . .
C17 C 0.9285(6) 0.6221(5) 0.3271(4) 0.0290(11) Uani 1 1 d . . .
H17A H 0.9276 0.5717 0.3959 0.035 Uiso 1 1 calc R . .
H17B H 1.0282 0.6415 0.3047 0.035 Uiso 1 1 calc R . .
N1 N 0.6569(6) 0.7027(5) 0.3633(5) 0.0477(14) Uani 1 1 d . . .
H1A H 0.5900 0.7681 0.3629 0.057 Uiso 1 1 calc R . .
H1B H 0.6440 0.6601 0.4289 0.057 Uiso 1 1 calc R . .
N2 N 0.8970(6) 0.5627(5) 0.2480(5) 0.0443(13) Uani 1 1 d . . .
H2A H 0.9075 0.6065 0.1829 0.053 Uiso 1 1 calc R . .
H2B H 0.9645 0.4977 0.2464 0.053 Uiso 1 1 calc R . .
N3 N 0.6330(7) 0.2272(5) 0.1521(5) 0.0504(15) Uani 1 1 d . . .
H3A H 0.6265 0.2426 0.0826 0.060 Uiso 1 1 calc R . .
H3B H 0.6741 0.2810 0.1652 0.060 Uiso 1 1 calc R . .
N4 N 0.5780(6) 0.0792(5) 0.3544(4) 0.0419(13) Uani 1 1 d . . .
H4A H 0.5362 0.0294 0.3353 0.050 Uiso 1 1 calc R . .
H4B H 0.5807 0.0585 0.4245 0.050 Uiso 1 1 calc R . .
O100 O 0.6252(6) 0.4949(5) 0.1142(4) 0.0564(13) Uani 1 1 d . . .
O200 O 0.3107(9) 0.5572(6) 0.1459(7) 0.0752(18) Uani 1 1 d D . .
O300 O 0.2307(9) 0.4369(5) 0.3477(5) 0.0676(17) Uani 1 1 d D . .

loop_
_atom_site_aniso_label
_atom_site_aniso_U_11
_atom_site_aniso_U_22
_atom_site_aniso_U_33
_atom_site_aniso_U_23
_atom_site_aniso_U_13
_atom_site_aniso_U_12
In1 0.01296(15) 0.01777(17) 0.01246(15) -0.00239(11) -0.00083(11) -0.00384(11)
In2 0.01557(16) 0.01963(18) 0.01066(15) -0.00272(12) 0.00035(11) -0.00616(12)
P1 0.0123(5) 0.0218(6) 0.0132(5) -0.0040(4) 0.0001(4) -0.0053(4)
P2 0.0134(5) 0.0175(6) 0.0134(5) -0.0001(4) -0.0030(4) -0.0040(4)
P3 0.0178(6) 0.0221(6) 0.0179(6) -0.0057(5) 0.0019(4) -0.0059(5)
O1 0.0212(16) 0.0247(18) 0.0133(15) -0.0038(13) 0.0010(12) -0.0106(13)
O2 0.0226(17) 0.0274(19) 0.0184(16) -0.0029(14) -0.0081(13) -0.0049(14)
O3 0.0129(15) 0.033(2) 0.0180(16) -0.0074(14) 0.0008(12) -0.0063(13)
O4 0.0222(17) 0.028(2) 0.0270(18) -0.0111(15) 0.0073(14) -0.0064(15)
O5 0.0201(16) 0.034(2) 0.0167(16) 0.0032(14) -0.0051(13) -0.0148(15)
O6 0.0294(19) 0.0226(19) 0.0285(19) -0.0031(15) -0.0002(15) -0.0109(15)
O7 0.033(2) 0.032(2) 0.0236(18) -0.0143(16) 0.0129(15) -0.0176(16)
O8 0.0266(18) 0.031(2) 0.0148(16) -0.0047(14) -0.0061(13) -0.0050(15)
O9 0.0207(18) 0.041(2) 0.0204(18) -0.0056(16) 0.0069(14) -0.0077(16)
O10 0.0162(16) 0.034(2) 0.0173(17) 0.0027(15) 0.0035(13) 0.0002(14)
O11 0.0314(19) 0.0225(19) 0.0195(17) -0.0006(14) -0.0088(14) -0.0103(15)
O12 0.042(2) 0.025(2) 0.0257(19) -0.0049(15) -0.0127(16) -0.0115(17)
O13 0.033(2) 0.039(2) 0.041(2) -0.0235(19) 0.0110(17) -0.0195(18)
O14 0.070(3) 0.039(3) 0.076(4) -0.031(3) 0.006(3) -0.027(3)
O15 0.054(3) 0.050(3) 0.056(3) -0.035(3) 0.017(2) -0.010(2)
O16 0.044(2) 0.026(2) 0.027(2) 0.0038(16) -0.0174(17) -0.0084(17)
O17 0.088(4) 0.023(2) 0.040(2) 0.0050(18) -0.029(2) -0.021(2)
C1 0.033(3) 0.019(2) 0.019(2) -0.0028(19) -0.0046(19) -0.007(2)
C2 0.020(2) 0.029(3) 0.016(2) -0.0045(19) 0.0002(17) -0.0079(19)
C3 0.031(3) 0.029(3) 0.032(3) -0.008(2) -0.008(2) -0.008(2)
C4 0.032(3) 0.025(3) 0.030(3) -0.010(2) -0.004(2) -0.004(2)
C10 0.012(2) 0.028(3) 0.023(2) -0.016(2) 0.0054(17) -0.0066(18)
C11 0.029(3) 0.034(3) 0.038(3) -0.012(3) -0.011(2) 0.001(2)
C12 0.017(2) 0.020(2) 0.017(2) -0.0106(18) 0.0063(16) -0.0050(17)
C13 0.024(3) 0.037(3) 0.029(3) -0.012(2) -0.004(2) -0.005(2)
C14 0.028(3) 0.043(4) 0.035(3) 0.001(3) -0.008(2) -0.009(2)
C15 0.030(3) 0.020(2) 0.024(2) -0.0004(19) -0.008(2) -0.013(2)
C16 0.028(2) 0.010(2) 0.016(2) -0.0028(16) -0.0010(17) -0.0042(17)
C17 0.025(3) 0.032(3) 0.030(3) -0.005(2) -0.004(2) -0.007(2)
N1 0.044(3) 0.051(4) 0.038(3) -0.004(3) -0.002(2) 0.002(3)
N2 0.045(3) 0.041(3) 0.049(3) -0.016(3) -0.005(3) -0.006(2)
N3 0.063(4) 0.051(4) 0.036(3) -0.008(3) -0.001(3) -0.015(3)
N4 0.045(3) 0.049(3) 0.037(3) -0.013(2) 0.001(2) -0.019(3)
O100 0.071(4) 0.053(3) 0.056(3) -0.010(3) -0.019(3) -0.024(3)
O200 0.081(5) 0.076(5) 0.083(5) -0.038(4) -0.021(4) -0.014(4)
O300 0.109(5) 0.044(3) 0.058(4) -0.013(3) -0.024(4) -0.018(3)

loop_
_atom_type_symbol
_atom_type_description
_atom_type_scat_dispersion_real
_atom_type_scat_dispersion_imag
_atom_type_scat_source
C C 0.0033 0.0016 'International Tables Vol C Tables 4.2.6.8 and 6.1.1.4'
H H 0.0000 0.0000 'International Tables Vol C Tables 4.2.6.8 and 6.1.1.4'
N N 0.0061 0.0033 'International Tables Vol C Tables 4.2.6.8 and 6.1.1.4'
O O 0.0106 0.0060 'International Tables Vol C Tables 4.2.6.8 and 6.1.1.4'
P P 0.1023 0.0942 'International Tables Vol C Tables 4.2.6.8 and 6.1.1.4'
In In -0.7276 1.3100 'International Tables Vol C Tables 4.2.6.8 and 6.1.1.4'

loop_
_geom_angle_atom_site_label_1
_geom_angle_atom_site_label_2
_geom_angle_atom_site_label_3
_geom_angle
_geom_angle_site_symmetry_1
_geom_angle_site_symmetry_3
_geom_angle_publ_flag
O1 In1 O2 90.58(13) . . ?
O1 In1 O3 91.84(13) . . ?
O2 In1 O3 89.00(13) . . ?
O1 In1 O4 98.03(13) . . ?
O2 In1 O4 98.53(14) . . ?
O3 In1 O4 167.48(14) . . ?
O1 In1 O5 90.95(13) . . ?
O2 In1 O5 169.84(13) . . ?
O3 In1 O5 80.91(13) . . ?
O4 In1 O5 91.21(14) . . ?
O1 In1 O6 173.96(13) . . ?
O2 In1 O6 87.00(14) . . ?
O3 In1 O6 93.65(13) . . ?
O4 In1 O6 76.88(14) . . ?
O5 In1 O6 92.41(14) . . ?
O7 In2 O8 107.76(15) . . ?
O7 In2 O9 92.20(14) . . ?
O8 In2 O9 85.70(14) . . ?
O7 In2 O10 89.72(14) . . ?
O8 In2 O10 91.88(14) . . ?
O9 In2 O10 177.28(15) . . ?
O7 In2 O11 90.24(15) . . ?
O8 In2 O11 161.90(14) . . ?
O9 In2 O11 95.75(14) . . ?
O10 In2 O11 86.16(14) . . ?
O7 In2 O12 164.58(15) . . ?
O8 In2 O12 87.63(14) . . ?
O9 In2 O12 87.87(15) . . ?
O10 In2 O12 90.79(15) . . ?
O11 In2 O12 74.42(13) . . ?
O2 P1 O10 113.4(2) . . ?
O2 P1 O3 111.9(2) . 2_655 ?
O10 P1 O3 108.2(2) . 2_655 ?
O8 P2 O1 112.7(2) 2 2 ?
O8 P2 O5 110.0(2) 2 . ?
O1 P2 O5 112.05(19) 2 . ?
O9 P3 O13 110.9(2) 2_556 . ?
O9 P3 O7 113.6(2) 2_556 . ?
O13 P3 O7 110.1(2) . . ?
P2 O1 In1 129.38(19) 2 . ?
P1 O2 In1 134.4(2) . . ?
P1 O3 In1 127.94(19) 2_655 . ?
C4 O4 In1 115.6(3) . . ?
P2 O5 In1 130.51(19) . . ?
C3 O6 In1 115.0(3) . . ?
P3 O7 In2 134.5(2) . . ?
P2 O8 In2 139.3(2) 2 . ?
P3 O9 In2 138.2(2) 2_556 . ?
P1 O10 In2 134.4(2) . . ?
C2 O11 In2 116.8(3) . . ?
C1 O12 In2 115.7(3) . . ?
O17 C1 O12 126.4(5) . . ?
O17 C1 C2 117.8(5) . . ?
O12 C1 C2 115.8(4) . . ?
O16 C2 O11 125.8(5) . . ?
O16 C2 C1 117.9(5) . . ?
O11 C2 C1 116.2(4) . . ?
O14 C3 O6 124.6(5) . . ?
O14 C3 C4 119.3(5) . . ?
O6 C3 C4 116.1(4) . . ?
O15 C4 O4 124.3(5) . . ?
O15 C4 C3 120.5(5) . . ?
O4 C4 C3 115.2(4) . . ?
C11 C10 N4 111.1(4) . . ?
C10 C11 N3 109.9(5) . . ?
C13 C12 N3 112.2(4) . . ?
C12 C13 N4 110.2(4) . . ?
C15 C14 N1 111.4(5) . . ?
C14 C15 N2 111.2(4) . . ?
C17 C16 N1 111.8(4) . . ?
C16 C17 N2 110.9(4) . . ?
C16 N1 C14 110.8(5) . . ?
C15 N2 C17 110.8(5) . . ?
C12 N3 C11 111.3(5) . . ?
C10 N4 C13 109.4(4) . . ?

loop_
_geom_bond_atom_site_label_1
_geom_bond_atom_site_label_2
_geom_bond_distance
_geom_bond_site_symmetry_2
_geom_bond_publ_flag
In1 O1 2.115(3) . ?
In1 O2 2.139(3) . ?
In1 O3 2.145(3) . ?
In1 O4 2.146(3) . ?
In1 O5 2.150(3) . ?
In1 O6 2.152(4) . ?
In2 O7 2.091(4) . ?
In2 O8 2.097(3) . ?
In2 O9 2.105(3) . ?
In2 O10 2.118(3) . ?
In2 O11 2.188(3) . ?
In2 O12 2.219(4) . ?
P1 O2 1.508(4) . ?
P1 O10 1.521(3) . ?
P1 O3 1.539(3) 2_655 ?
P2 O8 1.519(3) 2 ?
P2 O1 1.524(3) 2 ?
P2 O5 1.531(3) . ?
P3 O9 1.516(4) 2_556 ?
P3 O13 1.517(4) . ?
P3 O7 1.523(4) . ?
O1 P2 1.524(3) 2 ?
O3 P1 1.539(3) 2_655 ?
O4 C4 1.290(6) . ?
O6 C3 1.287(7) . ?
O8 P2 1.519(3) 2 ?
O9 P3 1.516(4) 2_556 ?
O11 C2 1.265(6) . ?
O12 C1 1.265(6) . ?
O14 C3 1.218(7) . ?
O15 C4 1.217(7) . ?
O16 C2 1.236(6) . ?
O17 C1 1.228(6) . ?
C1 C2 1.553(7) . ?
C3 C4 1.558(8) . ?
C10 C11 1.477(7) . ?
C10 N4 1.484(8) . ?
C11 N3 1.516(8) . ?
C12 C13 1.483(7) . ?
C12 N3 1.494(8) . ?
C13 N4 1.505(7) . ?
C14 C15 1.471(8) . ?
C14 N1 1.513(8) . ?
C15 N2 1.488(7) . ?
C16 C17 1.486(7) . ?
C16 N1 1.490(7) . ?
C17 N2 1.510(7) . ?
